data_1511435
loop_
_publ_author_name
'Colapietro, M.'
'Palenzona, A.'
'Brutti, S.'
'Balducci, G.'
'Manfrinetti, P.'
'Barba, L.'

_publ_section_title
;
 Synchrotron powder diffraction Rietveld refinement of Mg B20 crystal
 structure
;
_journal_name_full Intermetallics
_journal_page_first 811
_journal_page_last 817
_journal_paper_doi 10.1016/S0966-9795(02)00060-2
_journal_volume 10
_journal_year 2002
_chemical_formula_sum 'B19.046165 Mg0.971'
_chemical_name_systematic '(Mg B19.615)0.971'
_space_group_IT_number 166
_symmetry_space_group_name_Hall '-R 3 2"'
_symmetry_space_group_name_H-M 'R -3 m :H'
_cell_angle_alpha 90
_cell_angle_beta 90
_cell_angle_gamma 120
_cell_formula_units_Z 16
_cell_length_a 10.983
_cell_length_b 10.983
_cell_length_c 24.1561
_cell_volume 2523.477
_citation_journal_id_ASTM IERME5
_cod_data_source_file boron0-1_580.cif
_cod_data_source_block B19.046165Mg0.971
_cod_database_code 1511435

loop_
_symmetry_equiv_pos_as_xyz
x,y,z
-y,x-y,z
-x+y,-x,z
y,x,-z
-x,-x+y,-z
x-y,-y,-z
-x,-y,-z
y,-x+y,-z
x-y,x,-z
-y,-x,z
x,x-y,z
-x+y,y,z
x+2/3,y+1/3,z+1/3
-y+2/3,x-y+1/3,z+1/3
-x+y+2/3,-x+1/3,z+1/3
y+2/3,x+1/3,-z+1/3
-x+2/3,-x+y+1/3,-z+1/3
x-y+2/3,-y+1/3,-z+1/3
-x+2/3,-y+1/3,-z+1/3
y+2/3,-x+y+1/3,-z+1/3
x-y+2/3,x+1/3,-z+1/3
-y+2/3,-x+1/3,z+1/3
x+2/3,x-y+1/3,z+1/3
-x+y+2/3,y+1/3,z+1/3
x+1/3,y+2/3,z+2/3
-y+1/3,x-y+2/3,z+2/3
-x+y+1/3,-x+2/3,z+2/3
y+1/3,x+2/3,-z+2/3
-x+1/3,-x+y+2/3,-z+2/3
x-y+1/3,-y+2/3,-z+2/3
-x+1/3,-y+2/3,-z+2/3
y+1/3,-x+y+2/3,-z+2/3
x-y+1/3,x+2/3,-z+2/3
-y+1/3,-x+2/3,z+2/3
x+1/3,x-y+2/3,z+2/3
-x+y+1/3,y+2/3,z+2/3

loop_
_atom_site_label
_atom_site_type_symbol
_atom_site_fract_x
_atom_site_fract_y
_atom_site_fract_z
_atom_site_occupancy
_atom_site_U_iso_or_equiv
B13 B 0.0512 0.1024 0.5598 0.59 0.0
B5 B 0.0505 0.101 0.9429 1 0.0
B12 B 0.0868 0.1736 0.4031 1 0.0
Mg3 Mg 0.3911 0 0 0.08 0.0
B14 B 0 0 0.3892 1 0.0
B7 B 0.1045 0.209 0.8843 1 0.0
B4 B 0.2331 0.2441 0.3513 0.92 0.0
B3 B 0.2687 0.2222 0.4193 1 0.0
B11 B 0.0615 0.123 0.3253 1 0.0
B15 B 0 0 0.5 1 0.0
B6 B 0.0863 0.1726 0.0103 1 0.0
Mg1 Mg 0.1987 0.3974 0.1742 0.49 0.0
B10 B 0.1016 0.2032 0.6951 1 0.0
B2 B 0.3169 0.293 0.1276 1 0.0
B8 B 0.1655 0.331 0.0231 1 0.0
B9 B 0.1315 0.263 0.7678 1 0.0
Mg2 Mg 0 0 0.2355 0.88 0.0
B1 B 0.1726 0.1717 0.1771 1 0.0
